data_7118784
loop_
_publ_author_name
'Javorskis, Tomas'
'Bagd\<zi\=unas, Gintautas'
'Orentas, Edvinas'

_publ_section_title
;
 N-Tosyl-1,5,2,6-dithiadiazocane: a waste-free electrophilic sulfur
 reagent for the efficient synthesis of medium-ring S,N-heterocycles.
;
_journal_issue 23
_journal_name_full 'Chemical communications (Cambridge, England)'
_journal_page_first 4325
_journal_page_last 4328
_journal_paper_doi 10.1039/c6cc01068g
_journal_volume 52
_journal_year 2016
_chemical_formula_moiety 'C9 H11 N O2 S2'
_chemical_formula_sum 'C9 H11 N O2 S2'
_chemical_formula_weight 229.31
_chemical_name_systematic 2,6-ditosyl-1,5,2,6-dithiadiazocane
_space_group_IT_number 14
_symmetry_cell_setting monoclinic
_symmetry_Int_Tables_number 14
_symmetry_space_group_name_Hall '-P 2ybc'
_symmetry_space_group_name_H-M 'P 1 21/c 1'
_atom_sites_solution_hydrogens geom
_atom_sites_solution_primary direct
_atom_sites_solution_secondary difmap
_audit_update_record
;
2016-01-04 deposited with the CCDC.
2016-02-19 downloaded from the CCDC.
;
_cell_angle_alpha 90.0000
_cell_angle_beta 91.316(8)
_cell_angle_gamma 90.0000
_cell_formula_units_Z 4
_cell_length_a 13.333(12)
_cell_length_b 5.705(5)
_cell_length_c 13.908(12)
_cell_measurement_reflns_used 2508
_cell_measurement_temperature 273
_cell_measurement_theta_max 27.49
_cell_measurement_theta_min 3.06
_cell_volume 1057.6(16)
_computing_cell_refinement 'CrystalClear-SM Expert 2.0 r15'
_computing_data_collection 'CrystalClear-SM Expert 2.0 r15 (Rigaku, 2011)'
_computing_data_reduction 'CrystalClear-SM Expert 2.0 r15'
_computing_molecular_graphics 'CrystalStructure 4.0'
_computing_publication_material 'CrystalStructure 4.0 (Rigaku, 2010)'
_computing_structure_refinement 'SHELXL97 (Sheldrick, 2008)'
_computing_structure_solution 'SIR92 (Altomare, et al., 1994)'
_diffrn_ambient_temperature 293
_diffrn_detector_area_resol_mean 13.653
_diffrn_measured_fraction_theta_full 0.994
_diffrn_measured_fraction_theta_max 0.994
_diffrn_measurement_device_type 'Rigaku XtaLAB mini'
_diffrn_measurement_method \w
_diffrn_radiation_type 'Mo K\a'
_diffrn_radiation_wavelength 0.71075
_diffrn_reflns_av_R_equivalents 0.0618
_diffrn_reflns_limit_h_max 17
_diffrn_reflns_limit_h_min -17
_diffrn_reflns_limit_k_max 7
_diffrn_reflns_limit_k_min -7
_diffrn_reflns_limit_l_max 18
_diffrn_reflns_limit_l_min -18
_diffrn_reflns_number 10119
_diffrn_reflns_theta_full 27.49
_diffrn_reflns_theta_max 27.48
_diffrn_standards_number 0
_exptl_absorpt_coefficient_mu 0.476
_exptl_absorpt_correction_T_max 0.918
_exptl_absorpt_correction_T_min 0.744
_exptl_absorpt_correction_type multi-scan
_exptl_absorpt_process_details 'REQAB (Rigaku, 1998)'
_exptl_crystal_colour colorless
_exptl_crystal_density_diffrn 1.440
_exptl_crystal_density_method 'not measured'
_exptl_crystal_description block
_exptl_crystal_F_000 480.00
_exptl_crystal_recrystallization_method 'Vapour Deposition'
_exptl_crystal_size_max 0.560
_exptl_crystal_size_mid 0.530
_exptl_crystal_size_min 0.180
_refine_diff_density_max 1.210
_refine_diff_density_min -1.330
_refine_ls_extinction_method none
_refine_ls_goodness_of_fit_ref 1.132
_refine_ls_hydrogen_treatment constr
_refine_ls_number_parameters 127
_refine_ls_number_reflns 2419
_refine_ls_number_restraints 0
_refine_ls_R_factor_gt 0.1423
_refine_ls_shift/su_max 0.000
_refine_ls_structure_factor_coef Fsqd
_refine_ls_weighting_details 'w = 1/[\s^2^(Fo^2^)+(0.1671P)^2^+3.2448P] where P=(Fo^2^+2Fc^2^)/3'
_refine_ls_weighting_scheme calc
_refine_ls_wR_factor_ref 0.3845
_reflns_number_gt 2015
_reflns_number_total 2419
_reflns_threshold_expression F^2^>2.0\s(F^2^)
_cod_data_source_file c6cc01068g2.cif
_cod_data_source_block EOTsS
_cod_depositor_comments 'Adding full bibliography for 7118784--7118785.cif.'
_cod_original_cell_volume 1057.7(16)
_cod_database_code 7118784

loop_
_symmetry_equiv_pos_site_id
_symmetry_equiv_pos_as_xyz
1 +X,+Y,+Z
2 -X,1/2+Y,1/2-Z
3 -X,-Y,-Z
4 +X,1/2-Y,1/2+Z

loop_
_atom_site_label
_atom_site_type_symbol
_atom_site_fract_x
_atom_site_fract_y
_atom_site_fract_z
_atom_site_U_iso_or_equiv
_atom_site_adp_type
_atom_site_occupancy
_atom_site_symmetry_multiplicity
_atom_site_calc_flag
_atom_site_refinement_flags
S1 S 0.98084(14) 0.0906(6) 0.86736(14) 0.1090(12) Uani 1.0 4 d .
S2 S 0.80158(14) -0.1414(5) 0.9065(2) 0.1090(11) Uani 1.0 4 d .
O1 O 0.7382(6) -0.168(3) 0.9848(8) 0.278(10) Uani 1.0 4 d .
O2 O 0.8468(7) -0.3441(10) 0.8658(9) 0.203(6) Uani 1.0 4 d .
N1 N 0.8923(4) 0.0303(10) 0.9443(4) 0.0629(13) Uani 1.0 4 d .
C1 C 1.1162(12) -0.186(2) 0.9730(6) 0.154(6) Uani 1.0 4 d .
C2 C 1.0682(7) -0.147(3) 0.8877(7) 0.133(5) Uani 1.0 4 d .
C3 C 0.7329(4) 0.0061(11) 0.8146(5) 0.0635(16) Uani 1.0 4 d .
C4 C 0.6827(6) 0.2144(13) 0.8345(5) 0.0749(18) Uani 1.0 4 d .
C5 C 0.6221(6) 0.3143(13) 0.7632(6) 0.0774(19) Uani 1.0 4 d .
C6 C 0.6111(5) 0.2153(13) 0.6744(5) 0.0671(16) Uani 1.0 4 d .
C7 C 0.6633(6) 0.0123(15) 0.6561(6) 0.081(2) Uani 1.0 4 d .
C8 C 0.7244(6) -0.0906(14) 0.7242(7) 0.086(3) Uani 1.0 4 d .
C9 C 0.5429(7) 0.325(2) 0.5984(7) 0.110(4) Uani 1.0 4 d .
H6 H 0.6569 -0.0566 0.5957 0.0974 Uiso 1.0 4 calc R
H7 H 0.5880 0.4525 0.7763 0.0928 Uiso 1.0 4 calc R
H8 H 0.6897 0.2851 0.8945 0.0899 Uiso 1.0 4 calc R
H10A H 0.4911 0.2161 0.5800 0.1320 Uiso 1.0 4 calc R
H10B H 0.5813 0.3647 0.5431 0.1320 Uiso 1.0 4 calc R
H10C H 0.5131 0.4646 0.6238 0.1320 Uiso 1.0 4 calc R
H11A H 1.1871 -0.1978 0.9597 0.1854 Uiso 1.0 4 calc R
H11B H 1.0953 -0.3405 0.9943 0.1854 Uiso 1.0 4 calc R
H13 H 0.7600 -0.2256 0.7095 0.1031 Uiso 1.0 4 calc R
H14A H 1.0324 -0.2898 0.8715 0.1600 Uiso 1.0 4 calc R
H14B H 1.1200 -0.1290 0.8404 0.1600 Uiso 1.0 4 calc R

loop_
_atom_site_aniso_label
_atom_site_aniso_U_11
_atom_site_aniso_U_22
_atom_site_aniso_U_33
_atom_site_aniso_U_12
_atom_site_aniso_U_13
_atom_site_aniso_U_23
S1 0.0736(13) 0.179(3) 0.0736(13) -0.0340(14) -0.0251(10) 0.0659(15)
S2 0.0612(11) 0.1157(18) 0.148(3) -0.0258(11) -0.0378(12) 0.0857(16)
O1 0.070(4) 0.52(3) 0.245(11) -0.029(8) -0.014(6) 0.296(15)
O2 0.195(8) 0.042(3) 0.363(14) 0.012(4) -0.200(10) 0.014(5)
N1 0.062(3) 0.076(4) 0.050(3) 0.010(3) -0.009(2) 0.005(3)
C1 0.270(15) 0.129(8) 0.063(5) 0.130(10) -0.029(7) -0.022(5)
C2 0.070(5) 0.239(14) 0.090(6) 0.043(7) -0.018(4) -0.084(8)
C3 0.044(3) 0.063(4) 0.082(4) -0.005(3) -0.012(3) 0.021(3)
C4 0.080(5) 0.074(4) 0.069(4) 0.006(4) -0.022(4) -0.004(4)
C5 0.077(4) 0.069(4) 0.085(5) 0.023(4) -0.014(4) 0.001(4)
C6 0.048(3) 0.086(5) 0.067(4) 0.000(3) -0.010(3) 0.013(4)
C7 0.080(5) 0.098(6) 0.065(4) 0.014(4) -0.002(4) -0.015(4)
C8 0.070(4) 0.076(5) 0.111(6) 0.020(4) -0.004(4) -0.009(5)
C9 0.079(5) 0.146(9) 0.104(6) 0.010(6) -0.029(5) 0.040(6)

loop_
_atom_type_symbol
_atom_type_description
_atom_type_scat_dispersion_real
_atom_type_scat_dispersion_imag
_atom_type_scat_source
C C 0.0033 0.0016
;
International Tables for Crystallography
(1992, Vol. C, Tables 4.2.6.8 and 6.1.1.4)
;
H H 0.0000 0.0000
;
International Tables for Crystallography
(1992, Vol. C, Table 6.1.1.4)
;
N N 0.0061 0.0033
;
International Tables for Crystallography
(1992, Vol. C, Tables 4.2.6.8 and 6.1.1.4)
;
O O 0.0106 0.0060
;
International Tables for Crystallography
(1992, Vol. C, Tables 4.2.6.8 and 6.1.1.4)
;
S S 0.1246 0.1234
;
International Tables for Crystallography
(1992, Vol. C, Tables 4.2.6.8 and 6.1.1.4)
;

loop_
_geom_angle_atom_site_label_1
_geom_angle_atom_site_label_2
_geom_angle_atom_site_label_3
_geom_angle
_geom_angle_publ_flag
_geom_angle_site_symmetry_1
_geom_angle_site_symmetry_3
N1 S1 C2 102.2(4) yes . .
O1 S2 O2 119.3(8) yes . .
O1 S2 N1 105.6(6) yes . .
O1 S2 C3 107.5(5) yes . .
O2 S2 N1 107.3(5) yes . .
O2 S2 C3 108.4(6) yes . .
N1 S2 C3 108.3(3) yes . .
S1 N1 S2 116.9(4) yes . .
S1 N1 C1 117.0(7) yes . 3_757
S2 N1 C1 123.3(7) yes . 3_757
N1 C1 C2 122.9(11) yes 3_757 .
S1 C2 C1 123.6(9) yes . .
S2 C3 C4 120.3(6) yes . .
S2 C3 C8 120.0(6) yes . .
C4 C3 C8 119.5(7) yes . .
C3 C4 C5 118.9(7) yes . .
C4 C5 C6 121.7(7) yes . .
C5 C6 C7 118.1(7) yes . .
C5 C6 C9 120.7(7) yes . .
C7 C6 C9 121.1(7) yes . .
C6 C7 C8 121.9(7) yes . .
C3 C8 C7 119.8(7) yes . .
N1 C1 H11A 106.594 no 3_757 .
N1 C1 H11B 106.592 no 3_757 .
C2 C1 H11A 106.587 no . .
C2 C1 H11B 106.596 no . .
H11A C1 H11B 106.550 no . .
S1 C2 H14A 106.431 no . .
S1 C2 H14B 106.432 no . .
C1 C2 H14A 106.427 no . .
C1 C2 H14B 106.429 no . .
H14A C2 H14B 106.478 no . .
C3 C4 H8 120.559 no . .
C5 C4 H8 120.560 no . .
C4 C5 H7 119.135 no . .
C6 C5 H7 119.132 no . .
C6 C7 H6 119.065 no . .
C8 C7 H6 119.066 no . .
C3 C8 H13 120.116 no . .
C7 C8 H13 120.101 no . .
C6 C9 H10A 109.472 no . .
C6 C9 H10B 109.473 no . .
C6 C9 H10C 109.471 no . .
H10A C9 H10B 109.470 no . .
H10A C9 H10C 109.471 no . .
H10B C9 H10C 109.470 no . .

loop_
_geom_bond_atom_site_label_1
_geom_bond_atom_site_label_2
_geom_bond_distance
_geom_bond_publ_flag
_geom_bond_site_symmetry_2
S1 N1 1.648(6) yes .
S1 C2 1.804(12) yes .
S2 O1 1.402(11) yes .
S2 O2 1.427(9) yes .
S2 N1 1.635(6) yes .
S2 C3 1.768(7) yes .
N1 C1 1.460(11) yes 3_757
C1 C2 1.354(14) yes .
C3 C4 1.395(10) yes .
C3 C8 1.375(11) yes .
C4 C5 1.387(11) yes .
C5 C6 1.363(10) yes .
C6 C7 1.378(11) yes .
C6 C9 1.514(12) yes .
C7 C8 1.368(12) yes .
C1 H11A 0.970 no .
C1 H11B 0.970 no .
C2 H14A 0.970 no .
C2 H14B 0.970 no .
C4 H8 0.930 no .
C5 H7 0.930 no .
C7 H6 0.930 no .
C8 H13 0.930 no .
C9 H10A 0.960 no .
C9 H10B 0.960 no .
C9 H10C 0.960 no .

loop_
_geom_contact_atom_site_label_1
_geom_contact_atom_site_label_2
_geom_contact_distance
_geom_contact_publ_flag
_geom_contact_site_symmetry_2
S1 O2 3.057(8) no .
S1 N1 3.161(6) no 3_757
S1 C2 3.498(10) no 3_757
S1 C3 3.404(7) no .
S2 C2 3.571(9) no .
O1 C1 2.855(19) no 3_757
O1 C2 3.580(15) no 3_757
O1 C4 3.099(16) no .
O2 C2 3.168(13) no .
O2 C8 2.913(13) no .
N1 N1 3.249(8) no 3_757
N1 C1 3.246(16) no .
N1 C4 3.325(9) no .
C3 C6 2.778(9) no .
C4 C7 2.743(11) no .
C5 C8 2.743(11) no .
O1 C7 3.262(16) no 4_545
O2 C1 3.521(14) no 3_747
O2 C4 3.359(11) no 1_545
C1 O2 3.521(14) no 3_747
C4 O2 3.359(11) no 1_565
C7 O1 3.262(16) no 4_544
C9 C9 3.554(15) no 3_666
S1 H11A 3.4286 no .
S1 H11A 3.3795 no 3_757
S1 H11B 3.3722 no .
S1 H11B 2.6185 no 3_757
S2 H8 2.8568 no .
S2 H11A 2.6874 no 3_757
S2 H11B 3.3568 no 3_757
S2 H13 2.8236 no .
S2 H14A 3.2400 no .
O1 H8 2.9386 no .
O1 H11A 2.4310 no 3_757
O1 H14B 3.4849 no 3_757
O2 H13 2.5308 no .
O2 H14A 2.4934 no .
N1 H8 3.1314 no .
N1 H11B 3.4922 no .
N1 H14A 2.8175 no .
N1 H14A 3.1054 no 3_757
N1 H14B 3.5117 no .
N1 H14B 3.0546 no 3_757
C1 H8 3.1922 no 3_757
C3 H6 3.2070 no .
C3 H7 3.2331 no .
C3 H11A 3.4697 no 3_757
C4 H11A 3.3158 no 3_757
C4 H13 3.2351 no .
C5 H6 3.1898 no .
C5 H10A 3.1059 no .
C5 H10B 3.1094 no .
C5 H10C 2.5449 no .
C6 H8 3.2377 no .
C6 H13 3.2346 no .
C7 H7 3.1923 no .
C7 H10A 2.7623 no .
C7 H10B 2.7617 no .
C7 H10C 3.2912 no .
C8 H8 3.2350 no .
C9 H6 2.6571 no .
C9 H7 2.6357 no .
H6 H10A 2.7076 no .
H6 H10B 2.7010 no .
H6 H10C 3.5648 no .
H6 H13 2.2860 no .
H7 H8 2.3127 no .
H7 H10A 3.2834 no .
H7 H10B 3.2810 no .
H7 H10C 2.3255 no .
H8 H11A 2.6282 no 3_757
H8 H11B 3.2411 no 3_757
H11A H14A 2.4319 no .
H11A H14B 1.9067 no .
H11B H14A 1.9070 no .
H11B H14B 2.4850 no .
S1 H14A 3.3916 no 2_756
S1 H14B 3.5410 no 2_756
S2 H8 3.5985 no 1_545
S2 H11B 3.5280 no 3_747
O1 H6 2.4697 no 4_545
O1 H8 3.4201 no 1_545
O1 H10A 3.2357 no 2_646
O1 H10B 2.8467 no 4_555
O1 H11B 3.5849 no 3_747
O1 H13 3.1907 no 4_545
O2 H8 3.0107 no 1_545
O2 H11B 2.7487 no 3_747
O2 H14B 3.3342 no 2_746
C3 H10C 3.4169 no 2_646
C4 H10B 3.2609 no 4_555
C4 H10C 3.0413 no 2_646
C5 H7 3.5128 no 2_646
C5 H10A 3.5263 no 2_656
C5 H10C 3.1349 no 2_646
C5 H13 3.3007 no 1_565
C6 H7 3.1382 no 2_646
C6 H10C 3.5885 no 2_646
C6 H11A 3.3460 no 2_756
C7 H7 3.5179 no 2_646
C7 H11A 3.0745 no 2_756
C7 H14B 3.5396 no 2_756
C8 H7 3.2690 no 1_545
C8 H14B 3.4834 no 2_756
C9 H7 3.2779 no 2_646
C9 H8 3.5389 no 4_554
C9 H10B 3.0978 no 3_666
C9 H10C 3.3821 no 3_666
H6 O1 2.4697 no 4_544
H6 H8 3.2366 no 4_554
H6 H10A 3.2358 no 3_656
H6 H10B 3.5233 no 1_545
H6 H10C 3.3657 no 1_545
H6 H11A 3.0308 no 2_756
H7 C5 3.5128 no 2_656
H7 C6 3.1382 no 2_656
H7 C7 3.5179 no 2_656
H7 C8 3.2690 no 1_565
H7 C9 3.2779 no 2_656
H7 H10A 2.7313 no 2_656
H7 H10C 3.4032 no 2_646
H7 H10C 3.5166 no 2_656
H7 H13 3.0972 no 1_565
H8 S2 3.5985 no 1_565
H8 O1 3.4201 no 1_565
H8 O2 3.0107 no 1_565
H8 C9 3.5389 no 4_555
H8 H6 3.2366 no 4_555
H8 H10A 3.4677 no 2_656
H8 H10B 2.6890 no 4_555
H8 H10C 3.2691 no 2_646
H10A O1 3.2357 no 2_656
H10A C5 3.5263 no 2_646
H10A H6 3.2358 no 3_656
H10A H7 2.7313 no 2_646
H10A H8 3.4677 no 2_646
H10A H10A 3.3342 no 3_656
H10A H10B 3.0842 no 3_666
H10A H10C 3.3696 no 3_666
H10B O1 2.8467 no 4_554
H10B C4 3.2609 no 4_554
H10B C9 3.0978 no 3_666
H10B H6 3.5233 no 1_565
H10B H8 2.6890 no 4_554
H10B H10A 3.0842 no 3_666
H10B H10B 2.8988 no 3_666
H10B H10C 2.7907 no 3_666
H10B H11A 3.1101 no 2_756
H10C C3 3.4169 no 2_656
H10C C4 3.0413 no 2_656
H10C C5 3.1349 no 2_656
H10C C6 3.5885 no 2_656
H10C C9 3.3821 no 3_666
H10C H6 3.3657 no 1_565
H10C H7 3.5166 no 2_646
H10C H7 3.4032 no 2_656
H10C H8 3.2691 no 2_656
H10C H10A 3.3696 no 3_666
H10C H10B 2.7907 no 3_666
H10C H10C 3.4768 no 3_666
H11A C6 3.3460 no 2_746
H11A C7 3.0745 no 2_746
H11A H6 3.0308 no 2_746
H11A H10B 3.1101 no 2_746
H11B S2 3.5280 no 3_747
H11B O1 3.5849 no 3_747
H11B O2 2.7487 no 3_747
H11B H11B 3.1334 no 3_747
H11B H14A 3.3141 no 3_747
H13 O1 3.1907 no 4_544
H13 C5 3.3007 no 1_545
H13 H7 3.0972 no 1_545
H13 H14B 2.8967 no 2_746
H14A S1 3.3916 no 2_746
H14A H11B 3.3141 no 3_747
H14B S1 3.5410 no 2_746
H14B O2 3.3342 no 2_756
H14B C7 3.5396 no 2_746
H14B C8 3.4834 no 2_746
H14B H13 2.8967 no 2_756

loop_
_geom_torsion_atom_site_label_1
_geom_torsion_atom_site_label_2
_geom_torsion_atom_site_label_3
_geom_torsion_atom_site_label_4
_geom_torsion
_geom_torsion_publ_flag
_geom_torsion_site_symmetry_1
_geom_torsion_site_symmetry_3
_geom_torsion_site_symmetry_4
N1 S1 C2 C1 -61.4(9) no . . .
C2 S1 N1 S2 -88.4(5) no . . .
C2 S1 N1 C1 110.2(5) no . . 3_757
O1 S2 N1 S1 179.0(7) no . . .
O1 S2 N1 C1 -20.8(8) no . . 3_757
O1 S2 C3 C4 51.2(8) no . . .
O1 S2 C3 C8 -125.3(8) no . . .
O2 S2 N1 S1 50.8(6) no . . .
O2 S2 N1 C1 -149.0(6) no . . 3_757
O2 S2 C3 C4 -178.6(5) no . . .
O2 S2 C3 C8 4.9(6) no . . .
N1 S2 C3 C4 -62.5(5) no . . .
N1 S2 C3 C8 120.9(5) no . . .
C3 S2 N1 S1 -66.0(5) no . . .
C3 S2 N1 C1 94.2(5) no . . 3_757
S1 N1 C1 C2 -92.1(11) no . 3_757 3_757
S2 N1 C1 C2 107.8(12) no . 3_757 3_757
N1 C1 C2 S1 -4.7(18) no 3_757 . .
S2 C3 C4 C5 -174.1(4) no . . .
S2 C3 C8 C7 173.7(5) no . . .
C4 C3 C8 C7 -2.9(10) no . . .
C8 C3 C4 C5 2.4(10) no . . .
C3 C4 C5 C6 -0.5(11) no . . .
C4 C5 C6 C7 -0.9(10) no . . .
C4 C5 C6 C9 178.8(6) no . . .
C5 C6 C7 C8 0.4(11) no . . .
C9 C6 C7 C8 -179.3(7) no . . .
C6 C7 C8 C3 1.5(12) no . . .
